data_4339188
loop_
_publ_author_name
'Wu, Adam'
'Masland, Joshua'
'Swartz, Rodney D.'
'Kaminsky, Werner'
'Mayer, James M.'

_publ_section_title
;
 Synthesis and characterization of ruthenium bis(beta-diketonato)
 pyridine-imidazole complexes for hydrogen atom transfer.
;
_journal_issue 26
_journal_name_full 'Inorganic chemistry'
_journal_page_first 11190
_journal_page_last 11201
_journal_paper_doi 10.1021/ic7015726
_journal_volume 46
_journal_year 2007
_chemical_formula_moiety 'C18 H9 F12 N3 O4 Ru'
_chemical_formula_sum 'C18 H9 F12 N3 O4 Ru'
_chemical_formula_weight 660.35
_chemical_name_common AW11
_chemical_name_systematic AW11
_space_group_IT_number 14
_symmetry_cell_setting monoclinic
_symmetry_Int_Tables_number 14
_symmetry_space_group_name_Hall '-P 2ybc'
_symmetry_space_group_name_H-M 'P 1 21/c 1'
_atom_sites_solution_hydrogens geom
_atom_sites_solution_primary direct
_atom_sites_solution_secondary difmap
_audit_creation_method SHELXL-97
_cell_angle_alpha 90.00
_cell_angle_beta 90.390(2)
_cell_angle_gamma 90.00
_cell_formula_units_Z 8
_cell_length_a 9.8590(4)
_cell_length_b 19.4590(10)
_cell_length_c 23.8400(13)
_cell_measurement_reflns_used 1230
_cell_measurement_temperature 130(2)
_cell_volume 4573.5(4)
_computing_cell_refinement 'HKL Scalepack (Otwinowski & Minor 1997)'
_computing_data_collection KappaCCD
_computing_data_reduction 'HKL Scalepack (Otwinowski & Minor 1997)'
_computing_molecular_graphics 'maXus, Zortep'
_computing_publication_material 'SHELXL-97 (Sheldrick, 1997)'
_computing_structure_refinement 'SHELXL-97 (Sheldrick, 1997)'
_computing_structure_solution SIR97
_diffrn_ambient_temperature 130(2)
_diffrn_measured_fraction_theta_full 0.983
_diffrn_measured_fraction_theta_max 0.949
_diffrn_measurement_device_type 'Nonius KappaCCD'
_diffrn_measurement_method '\f and \w scans'
_diffrn_radiation_monochromator graphite
_diffrn_radiation_source 'fine-focus sealed tube'
_diffrn_radiation_type MoK\a
_diffrn_radiation_wavelength 0.71073
_diffrn_reflns_av_R_equivalents 0.1274
_diffrn_reflns_av_sigmaI/netI 0.2177
_diffrn_reflns_limit_h_max 13
_diffrn_reflns_limit_h_min -13
_diffrn_reflns_limit_k_max 25
_diffrn_reflns_limit_k_min -23
_diffrn_reflns_limit_l_max 31
_diffrn_reflns_limit_l_min -31
_diffrn_reflns_number 18527
_diffrn_reflns_theta_full 25.00
_diffrn_reflns_theta_max 28.31
_diffrn_reflns_theta_min 2.09
_exptl_absorpt_coefficient_mu 0.815
_exptl_absorpt_correction_T_max 0.9377
_exptl_absorpt_correction_T_min 0.8284
_exptl_absorpt_correction_type multi-scan
_exptl_absorpt_process_details HKL2000
_exptl_crystal_colour black
_exptl_crystal_density_diffrn 1.918
_exptl_crystal_density_method 'not measured'
_exptl_crystal_description prism
_exptl_crystal_F_000 2576
_exptl_crystal_size_max 0.24
_exptl_crystal_size_mid 0.10
_exptl_crystal_size_min 0.08
_refine_diff_density_max 0.661
_refine_diff_density_min -0.729
_refine_diff_density_rms 0.105
_refine_ls_extinction_method none
_refine_ls_goodness_of_fit_ref 0.917
_refine_ls_hydrogen_treatment constr
_refine_ls_matrix_type full
_refine_ls_number_parameters 685
_refine_ls_number_reflns 10787
_refine_ls_number_restraints 0
_refine_ls_restrained_S_all 0.917
_refine_ls_R_factor_all 0.2302
_refine_ls_R_factor_gt 0.0768
_refine_ls_shift/su_max 0.000
_refine_ls_shift/su_mean 0.000
_refine_ls_structure_factor_coef Fsqd
_refine_ls_weighting_details 'calc w=1/[\s^2^(Fo^2^)+(0.0625P)^2^+0.0000P] where P=(Fo^2^+2Fc^2^)/3'
_refine_ls_weighting_scheme calc
_refine_ls_wR_factor_gt 0.1409
_refine_ls_wR_factor_ref 0.1993
_reflns_number_gt 3745
_reflns_number_total 10787
_reflns_threshold_expression >2sigma(I)
_cod_data_source_file ic7015726-file006.cif
_cod_data_source_block shelxl
_cod_depositor_comments
;
The following automatic conversions were performed:

'_symmetry_cell_setting' value 'Monoclinic' changed to 'monoclinic'
according to
/usr/data/users/saulius/automatic-downloads/retrospective/ACS/lib/dictionaries/cif_core.dic
dictionary named 'cif_core.dic' version 2.4.2 from 2011-04-26.

Automatic conversion script
Id: cif_fix_values 2281 2013-09-26 08:29:07Z andrius 
;
_cod_original_sg_symbol_H-M 'P 21/c        '
_cod_database_code 4339188

loop_
_symmetry_equiv_pos_as_xyz
'x, y, z'
'-x, y+1/2, -z+1/2'
'-x, -y, -z'
'x, -y-1/2, z-1/2'

loop_
_atom_site_label
_atom_site_type_symbol
_atom_site_fract_x
_atom_site_fract_y
_atom_site_fract_z
_atom_site_U_iso_or_equiv
_atom_site_adp_type
_atom_site_occupancy
_atom_site_symmetry_multiplicity
_atom_site_calc_flag
_atom_site_refinement_flags
Ru1 Ru 0.12952(7) 0.72743(4) 0.01454(3) 0.0544(3) Uani 1 1 d .
Ru2 Ru 0.37127(7) 0.13731(4) 0.25247(3) 0.0496(2) Uani 1 1 d .
F1 F 0.5011(6) 0.8647(4) 0.0667(3) 0.0838(18) Uani 1 1 d .
F2 F 0.3342(6) 0.9127(4) 0.1078(2) 0.090(2) Uani 1 1 d .
F3 F 0.4129(7) 0.9579(3) 0.0336(3) 0.089(2) Uani 1 1 d .
F4 F -0.0322(9) 0.9003(4) -0.1114(3) 0.123(3) Uani 1 1 d .
F5 F 0.1698(8) 0.9342(4) -0.1264(3) 0.118(3) Uani 1 1 d .
F6 F 0.0988(10) 0.8393(5) -0.1571(3) 0.141(4) Uani 1 1 d .
F7 F 0.4697(13) 0.6643(6) -0.1114(7) 0.227(8) Uani 1 1 d .
F8 F 0.3954(7) 0.5670(5) -0.1249(4) 0.146(4) Uani 1 1 d .
F9 F 0.4882(9) 0.5912(8) -0.0538(5) 0.215(7) Uani 1 1 d .
F10 F -0.1966(6) 0.6007(4) -0.0831(3) 0.090(2) Uani 1 1 d .
F11 F -0.0545(7) 0.5293(4) -0.1174(3) 0.107(2) Uani 1 1 d .
F12 F -0.1179(7) 0.5236(4) -0.0331(3) 0.113(3) Uani 1 1 d .
F13 F -0.0155(5) 0.2732(3) 0.2388(2) 0.0712(16) Uani 1 1 d .
F14 F 0.1397(5) 0.3489(3) 0.2389(3) 0.088(2) Uani 1 1 d .
F15 F 0.0391(6) 0.3199(4) 0.1621(3) 0.092(2) Uani 1 1 d .
F16 F 0.5062(9) 0.1827(7) 0.0685(3) 0.173(5) Uani 1 1 d .
F17 F 0.3268(8) 0.2127(4) 0.0411(3) 0.117(3) Uani 1 1 d .
F18 F 0.3580(16) 0.1098(5) 0.0568(3) 0.216(7) Uani 1 1 d .
F19 F -0.0091(6) 0.0058(4) 0.2186(4) 0.117(3) Uani 1 1 d .
F20 F 0.0982(6) -0.0794(5) 0.1948(4) 0.157(5) Uani 1 1 d .
F21 F 0.0665(9) -0.0572(6) 0.2756(4) 0.179(5) Uani 1 1 d .
F22 F 0.6897(7) -0.0304(4) 0.2092(4) 0.116(3) Uani 1 1 d .
F23 F 0.6513(7) -0.0546(4) 0.2919(3) 0.119(3) Uani 1 1 d .
F24 F 0.5644(6) -0.1131(4) 0.2277(4) 0.107(3) Uani 1 1 d .
O3 O 0.2650(6) 0.7956(3) 0.0481(2) 0.0526(16) Uani 1 1 d .
O4 O 0.0939(6) 0.7861(4) -0.0543(3) 0.0653(19) Uani 1 1 d .
O2 O 0.2905(6) 0.6865(4) -0.0272(3) 0.0614(18) Uani 1 1 d .
O1 O -0.0040(6) 0.6591(4) -0.0184(3) 0.0600(18) Uani 1 1 d .
O5 O 0.2302(5) 0.2147(3) 0.2486(2) 0.0496(15) Uani 1 1 d .
O6 O 0.4029(6) 0.1373(3) 0.1681(2) 0.0560(16) Uani 1 1 d .
O7 O 0.2105(6) 0.0737(4) 0.2393(2) 0.0542(16) Uani 1 1 d .
O8 O 0.5089(6) 0.0599(4) 0.2541(2) 0.0551(16) Uani 1 1 d .
N1 N 0.1504(8) 0.6681(4) 0.0837(3) 0.060(2) Uani 1 1 d .
N3 N -0.1277(8) 0.7628(5) 0.1440(4) 0.076(3) Uani 1 1 d .
H3N H -0.1510 0.7489 0.1778 0.092 Uiso 1 1 calc R
N2 N -0.0187(7) 0.7669(5) 0.0632(3) 0.058(2) Uani 1 1 d .
N4 N 0.3543(7) 0.1382(4) 0.3380(3) 0.0534(19) Uani 1 1 d .
N5 N 0.6336(8) 0.2587(5) 0.3428(4) 0.073(3) Uani 1 1 d .
H5 H 0.6559 0.2733 0.3766 0.088 Uiso 1 1 calc R
N6 N 0.5215(7) 0.2044(4) 0.2735(4) 0.057(2) Uani 1 1 d .
C6 C 0.3841(12) 0.8986(6) 0.0572(4) 0.068(3) Uani 1 1 d .
C7 C 0.2838(9) 0.8538(5) 0.0248(4) 0.055(2) Uani 1 1 d .
C8 C 0.2322(10) 0.8807(5) -0.0245(4) 0.065(3) Uani 1 1 d .
H3 H 0.2559 0.9265 -0.0342 0.079 Uiso 1 1 calc R
C9 C 0.1457(10) 0.8436(6) -0.0613(4) 0.063(3) Uani 1 1 d .
C10 C 0.0983(15) 0.8794(8) -0.1156(6) 0.091(4) Uani 1 1 d .
C5 C 0.4053(13) 0.6142(9) -0.0889(6) 0.094(5) Uani 1 1 d .
C4 C 0.2743(10) 0.6361(6) -0.0615(4) 0.065(3) Uani 1 1 d .
C3 C 0.1604(10) 0.6003(5) -0.0741(4) 0.065(3) Uani 1 1 d .
H8 H 0.1688 0.5631 -0.0997 0.078 Uiso 1 1 calc R
C2 C 0.0312(10) 0.6136(5) -0.0525(4) 0.057(3) Uani 1 1 d .
C1 C -0.0822(12) 0.5659(7) -0.0730(5) 0.070(3) Uani 1 1 d .
C11 C 0.2500(11) 0.6202(6) 0.0924(5) 0.077(3) Uani 1 1 d .
H11 H 0.3131 0.6122 0.0631 0.092 Uiso 1 1 calc R
C12 C 0.2631(11) 0.5839(6) 0.1401(4) 0.075(3) Uani 1 1 d .
H12 H 0.3315 0.5497 0.1435 0.089 Uiso 1 1 calc R
C13 C 0.1766(11) 0.5966(6) 0.1843(5) 0.071(3) Uani 1 1 d .
H13 H 0.1868 0.5738 0.2193 0.085 Uiso 1 1 calc R
C14 C 0.0747(11) 0.6441(6) 0.1752(4) 0.066(3) Uani 1 1 d .
H14 H 0.0087 0.6515 0.2034 0.080 Uiso 1 1 calc R
C15 C 0.0670(11) 0.6810(7) 0.1258(5) 0.075(3) Uani 1 1 d .
C16 C -0.0281(10) 0.7341(6) 0.1127(4) 0.064(3) Uani 1 1 d .
C17 C -0.1876(11) 0.8170(6) 0.1155(5) 0.077(3) Uani 1 1 d .
H17 H -0.2582 0.8469 0.1272 0.092 Uiso 1 1 calc R
C18 C -0.1144(12) 0.8162(7) 0.0633(5) 0.085(4) Uani 1 1 d .
H18 H -0.1315 0.8467 0.0329 0.102 Uiso 1 1 calc R
C19 C 0.0899(10) 0.2957(6) 0.2094(4) 0.061(3) Uani 1 1 d .
C20 C 0.1973(9) 0.2413(5) 0.2018(4) 0.053(2) Uani 1 1 d .
C21 C 0.2418(10) 0.2260(6) 0.1486(4) 0.071(3) Uani 1 1 d .
H3N1 H 0.2021 0.2503 0.1181 0.085 Uiso 1 1 calc R
C22 C 0.3407(9) 0.1776(6) 0.1365(4) 0.055(3) Uani 1 1 d .
C23 C 0.3792(13) 0.1668(8) 0.0762(5) 0.085(4) Uani 1 1 d .
C24 C 0.0981(12) -0.0297(7) 0.2253(6) 0.077(3) Uani 1 1 d .
C25 C 0.2275(9) 0.0092(6) 0.2324(4) 0.053(2) Uani 1 1 d .
C26 C 0.3471(9) -0.0279(5) 0.2339(4) 0.055(2) Uani 1 1 d .
H3N6 H 0.3396 -0.0761 0.2282 0.066 Uiso 1 1 calc R
C27 C 0.4753(9) -0.0027(6) 0.2427(4) 0.052(2) Uani 1 1 d .
C28 C 0.5942(10) -0.0508(7) 0.2420(5) 0.070(3) Uani 1 1 d .
C29 C 0.2614(11) 0.1013(6) 0.3679(4) 0.075(3) Uani 1 1 d .
H3N9 H 0.2034 0.0704 0.3483 0.090 Uiso 1 1 calc R
C30 C 0.2487(12) 0.1069(7) 0.4247(5) 0.085(4) Uani 1 1 d .
H30 H 0.1832 0.0808 0.4446 0.102 Uiso 1 1 calc R
C31 C 0.3340(12) 0.1514(7) 0.4520(5) 0.081(3) Uani 1 1 d .
H31 H 0.3288 0.1563 0.4916 0.097 Uiso 1 1 calc R
C32 C 0.4263(12) 0.1887(6) 0.4227(4) 0.072(3) Uani 1 1 d .
H32 H 0.4840 0.2203 0.4416 0.086 Uiso 1 1 calc R
C33 C 0.4354(10) 0.1804(6) 0.3659(4) 0.062(3) Uani 1 1 d .
C34 C 0.5286(10) 0.2151(5) 0.3303(5) 0.060(3) Uani 1 1 d .
C35 C 0.6983(11) 0.2758(5) 0.2940(5) 0.064(3) Uani 1 1 d .
H35 H 0.7763 0.3040 0.2900 0.077 Uiso 1 1 calc R
C36 C 0.6229(10) 0.2419(6) 0.2499(6) 0.086(4) Uani 1 1 d .
H36 H 0.6410 0.2452 0.2110 0.104 Uiso 1 1 calc R

loop_
_atom_site_aniso_label
_atom_site_aniso_U_11
_atom_site_aniso_U_22
_atom_site_aniso_U_33
_atom_site_aniso_U_23
_atom_site_aniso_U_13
_atom_site_aniso_U_12
Ru1 0.0526(4) 0.0624(6) 0.0483(4) 0.0019(4) -0.0010(3) -0.0083(4)
Ru2 0.0473(4) 0.0541(5) 0.0474(4) 0.0006(4) 0.0013(3) 0.0017(4)
F1 0.068(4) 0.090(5) 0.092(5) 0.005(4) -0.023(3) -0.007(4)
F2 0.108(5) 0.101(5) 0.063(4) -0.020(4) 0.008(4) -0.028(4)
F3 0.118(5) 0.064(5) 0.085(4) 0.009(4) -0.009(4) -0.030(4)
F4 0.108(6) 0.129(7) 0.131(7) 0.049(6) -0.038(5) -0.011(5)
F5 0.137(6) 0.115(7) 0.102(5) 0.056(5) -0.048(5) -0.057(5)
F6 0.250(11) 0.119(7) 0.054(4) 0.017(5) -0.035(5) -0.033(7)
F7 0.214(11) 0.123(9) 0.347(18) -0.027(10) 0.207(13) -0.029(8)
F8 0.087(5) 0.205(10) 0.146(7) -0.108(7) 0.023(5) -0.018(6)
F9 0.086(6) 0.39(2) 0.170(10) -0.153(12) -0.026(7) 0.086(9)
F10 0.066(4) 0.102(6) 0.102(5) -0.004(4) -0.020(4) -0.020(4)
F11 0.112(5) 0.103(6) 0.107(6) -0.045(5) 0.008(4) -0.023(4)
F12 0.119(5) 0.111(6) 0.110(6) 0.037(5) -0.034(4) -0.060(5)
F13 0.059(3) 0.077(4) 0.077(4) 0.007(3) 0.012(3) 0.006(3)
F14 0.059(3) 0.053(4) 0.151(6) -0.008(4) -0.004(4) 0.004(3)
F15 0.091(4) 0.103(6) 0.080(4) 0.028(4) 0.007(4) 0.043(4)
F16 0.108(6) 0.326(16) 0.086(6) 0.023(7) 0.049(5) 0.028(8)
F17 0.163(7) 0.135(7) 0.054(4) 0.004(4) 0.007(4) 0.016(6)
F18 0.51(2) 0.074(7) 0.063(5) -0.019(5) 0.093(8) -0.022(9)
F19 0.049(4) 0.089(6) 0.211(9) -0.020(6) -0.021(4) -0.006(4)
F20 0.056(4) 0.178(9) 0.237(10) -0.151(9) 0.026(5) -0.038(5)
F21 0.127(7) 0.258(13) 0.153(8) 0.075(9) -0.025(6) -0.115(8)
F22 0.084(4) 0.091(6) 0.174(7) 0.025(5) 0.064(5) 0.020(4)
F23 0.099(5) 0.132(7) 0.126(6) -0.006(5) -0.024(5) 0.061(5)
F24 0.069(4) 0.063(5) 0.191(8) -0.032(5) -0.005(4) 0.014(3)
O3 0.060(4) 0.053(4) 0.044(3) -0.001(3) -0.001(3) -0.002(3)
O4 0.064(4) 0.074(6) 0.058(4) 0.005(4) -0.001(3) -0.004(4)
O2 0.053(4) 0.069(5) 0.063(4) -0.008(4) 0.003(3) -0.001(3)
O1 0.065(4) 0.063(5) 0.052(4) 0.003(4) 0.000(3) -0.008(3)
O5 0.053(3) 0.048(4) 0.048(4) 0.006(3) 0.006(3) -0.002(3)
O6 0.057(4) 0.061(5) 0.050(4) 0.005(3) 0.000(3) 0.011(3)
O7 0.045(3) 0.055(5) 0.062(4) 0.000(4) 0.002(3) 0.001(3)
O8 0.048(3) 0.061(5) 0.056(4) -0.004(3) 0.002(3) 0.000(3)
N1 0.059(5) 0.063(6) 0.059(5) -0.004(5) -0.005(4) -0.016(5)
N3 0.069(6) 0.101(8) 0.060(5) 0.008(6) -0.008(5) -0.012(5)
N2 0.047(4) 0.062(6) 0.064(5) 0.000(5) -0.007(4) 0.004(4)
N4 0.048(4) 0.054(5) 0.059(5) -0.001(4) -0.006(4) 0.015(4)
N5 0.065(6) 0.070(7) 0.083(6) -0.010(5) -0.017(5) 0.010(5)
N6 0.049(4) 0.041(5) 0.081(6) 0.001(4) 0.001(4) 0.009(4)
C6 0.086(8) 0.068(9) 0.051(6) 0.003(6) 0.004(6) -0.024(7)
C7 0.061(6) 0.052(7) 0.053(6) 0.001(5) -0.003(5) -0.009(5)
C8 0.066(6) 0.062(8) 0.069(7) 0.016(6) -0.004(5) -0.020(5)
C9 0.068(7) 0.063(8) 0.058(6) 0.004(6) -0.002(5) -0.011(6)
C10 0.114(11) 0.089(11) 0.069(8) 0.026(8) -0.025(8) -0.034(9)
C5 0.065(8) 0.124(14) 0.094(10) -0.047(10) -0.011(8) -0.014(8)
C4 0.069(7) 0.066(8) 0.060(6) -0.007(6) -0.008(5) 0.013(6)
C3 0.069(7) 0.055(7) 0.071(7) 0.003(6) -0.007(6) -0.018(6)
C2 0.063(6) 0.055(7) 0.052(6) 0.010(5) -0.011(5) -0.006(5)
C1 0.077(8) 0.078(9) 0.055(7) 0.003(7) -0.007(6) -0.016(7)
C11 0.072(7) 0.091(10) 0.067(7) 0.002(7) -0.018(6) -0.009(7)
C12 0.071(7) 0.088(9) 0.065(7) -0.006(7) 0.004(6) -0.014(6)
C13 0.074(7) 0.072(8) 0.066(7) -0.006(6) -0.008(6) -0.028(6)
C14 0.066(7) 0.082(9) 0.052(6) 0.004(6) 0.002(5) -0.035(6)
C15 0.067(7) 0.095(10) 0.063(7) 0.000(7) -0.021(6) -0.025(7)
C16 0.052(6) 0.091(9) 0.051(6) -0.005(6) 0.014(5) -0.025(6)
C17 0.070(7) 0.084(9) 0.076(8) 0.015(7) -0.001(6) -0.011(7)
C18 0.082(8) 0.090(10) 0.083(9) 0.006(7) -0.027(7) -0.020(7)
C19 0.064(7) 0.055(7) 0.063(7) 0.008(6) -0.007(5) 0.000(6)
C20 0.056(6) 0.054(7) 0.050(6) 0.003(5) -0.001(5) 0.002(5)
C21 0.065(6) 0.092(9) 0.056(6) 0.015(6) -0.003(5) -0.012(7)
C22 0.051(6) 0.066(8) 0.047(6) -0.008(5) 0.006(5) 0.006(5)
C23 0.084(9) 0.105(12) 0.065(8) 0.027(8) 0.014(7) 0.019(8)
C24 0.074(8) 0.072(9) 0.088(9) -0.009(7) 0.014(7) -0.023(7)
C25 0.054(6) 0.058(7) 0.047(5) 0.002(5) 0.007(5) -0.012(5)
C26 0.052(6) 0.057(7) 0.057(6) -0.007(5) -0.004(5) -0.004(5)
C27 0.056(6) 0.055(7) 0.044(5) -0.003(5) -0.003(4) 0.004(5)
C28 0.054(6) 0.073(9) 0.082(8) -0.001(7) -0.009(6) 0.000(6)
C29 0.074(7) 0.089(9) 0.062(7) 0.019(6) 0.014(6) 0.015(6)
C30 0.087(8) 0.093(10) 0.076(8) 0.034(7) 0.012(7) 0.012(7)
C31 0.084(8) 0.080(10) 0.078(8) -0.005(7) -0.032(7) -0.003(7)
C32 0.092(8) 0.067(8) 0.057(7) -0.022(6) -0.008(6) 0.035(7)
C33 0.062(6) 0.058(8) 0.067(7) -0.008(6) -0.009(5) 0.011(6)
C34 0.056(6) 0.053(7) 0.071(7) -0.007(6) -0.021(5) 0.011(5)
C35 0.070(7) 0.050(7) 0.073(7) -0.001(6) -0.019(6) 0.017(6)
C36 0.056(6) 0.082(9) 0.121(10) 0.026(8) 0.016(7) 0.019(6)

loop_
_atom_type_symbol
_atom_type_description
_atom_type_scat_dispersion_real
_atom_type_scat_dispersion_imag
_atom_type_scat_source
C C 0.0033 0.0016 'International Tables Vol C Tables 4.2.6.8 and 6.1.1.4'
H H 0.0000 0.0000 'International Tables Vol C Tables 4.2.6.8 and 6.1.1.4'
N N 0.0061 0.0033 'International Tables Vol C Tables 4.2.6.8 and 6.1.1.4'
F F 0.0171 0.0103 'International Tables Vol C Tables 4.2.6.8 and 6.1.1.4'
Ru Ru -1.2594 0.8363 'International Tables Vol C Tables 4.2.6.8 and 6.1.1.4'
O O 0.0106 0.0060 'International Tables Vol C Tables 4.2.6.8 and 6.1.1.4'

loop_
_geom_angle_atom_site_label_1
_geom_angle_atom_site_label_2
_geom_angle_atom_site_label_3
_geom_angle
N1 Ru1 N2 79.6(3)
N1 Ru1 O1 90.2(3)
N2 Ru1 O1 90.1(3)
N1 Ru1 O4 175.9(3)
N2 Ru1 O4 97.4(3)
O1 Ru1 O4 87.0(3)
N1 Ru1 O3 89.4(3)
N2 Ru1 O3 90.1(3)
O1 Ru1 O3 179.5(3)
O4 Ru1 O3 93.5(3)
N1 Ru1 O2 95.7(3)
N2 Ru1 O2 174.1(3)
O1 Ru1 O2 93.4(3)
O4 Ru1 O2 87.5(3)
O3 Ru1 O2 86.3(2)
O8 Ru2 O7 94.1(3)
O8 Ru2 N6 89.2(3)
O7 Ru2 N6 173.7(3)
O8 Ru2 O6 85.0(2)
O7 Ru2 O6 88.4(2)
N6 Ru2 O6 97.3(3)
O8 Ru2 N4 92.7(3)
O7 Ru2 N4 95.2(3)
N6 Ru2 N4 79.2(3)
O6 Ru2 N4 175.9(3)
O8 Ru2 O5 178.4(2)
O7 Ru2 O5 85.0(2)
N6 Ru2 O5 91.8(3)
O6 Ru2 O5 93.7(2)
N4 Ru2 O5 88.7(3)
C7 O3 Ru1 120.2(6)
C9 O4 Ru1 123.2(7)
C4 O2 Ru1 120.9(6)
C2 O1 Ru1 122.2(6)
C20 O5 Ru2 120.5(6)
C22 O6 Ru2 121.3(6)
C25 O7 Ru2 121.0(6)
C27 O8 Ru2 121.7(6)
C15 N1 C11 117.6(10)
C15 N1 Ru1 116.7(8)
C11 N1 Ru1 125.5(7)
C16 N3 C17 110.6(9)
C16 N3 H3N 124.7
C17 N3 H3N 124.7
C16 N2 C18 106.6(9)
C16 N2 Ru1 112.2(7)
C18 N2 Ru1 141.2(8)
C33 N4 C29 118.0(9)
C33 N4 Ru2 116.9(7)
C29 N4 Ru2 125.0(7)
C34 N5 C35 108.6(9)
C34 N5 H5 125.7
C35 N5 H5 125.7
C36 N6 C34 107.0(9)
C36 N6 Ru2 141.0(9)
C34 N6 Ru2 111.9(7)
F3 C6 F2 106.8(9)
F3 C6 F1 108.3(9)
F2 C6 F1 105.7(9)
F3 C6 C7 115.2(9)
F2 C6 C7 109.5(8)
F1 C6 C7 110.9(9)
O3 C7 C8 130.8(9)
O3 C7 C6 112.5(9)
C8 C7 C6 116.6(9)
C7 C8 C9 123.4(10)
C7 C8 H3 118.3
C9 C8 H3 118.3
O4 C9 C8 128.5(10)
O4 C9 C10 113.5(10)
C8 C9 C10 117.9(10)
F6 C10 F5 110.3(12)
F6 C10 F4 104.7(11)
F5 C10 F4 106.6(12)
F6 C10 C9 112.1(12)
F5 C10 C9 111.9(11)
F4 C10 C9 110.8(11)
F9 C5 F8 103.9(15)
F9 C5 F7 103.3(13)
F8 C5 F7 107.8(14)
F9 C5 C4 111.5(12)
F8 C5 C4 115.9(11)
F7 C5 C4 113.2(14)
O2 C4 C3 129.3(10)
O2 C4 C5 112.7(10)
C3 C4 C5 117.9(11)
C4 C3 C2 125.3(10)
C4 C3 H8 117.3
C2 C3 H8 117.3
O1 C2 C3 128.7(10)
O1 C2 C1 115.5(9)
C3 C2 C1 115.8(10)
F11 C1 F12 107.8(11)
F11 C1 F10 108.1(9)
F12 C1 F10 102.7(9)
F11 C1 C2 115.6(10)
F12 C1 C2 110.5(9)
F10 C1 C2 111.3(10)
C12 C11 N1 123.4(11)
C12 C11 H11 118.3
N1 C11 H11 118.3
C11 C12 C13 119.6(12)
C11 C12 H12 120.2
C13 C12 H12 120.2
C14 C13 C12 117.0(11)
C14 C13 H13 121.5
C12 C13 H13 121.5
C15 C14 C13 121.1(11)
C15 C14 H14 119.4
C13 C14 H14 119.4
N1 C15 C14 121.1(12)
N1 C15 C16 112.4(10)
C14 C15 C16 126.5(11)
N2 C16 N3 109.9(11)
N2 C16 C15 119.1(9)
N3 C16 C15 130.8(10)
N3 C17 C18 101.6(10)
N3 C17 H17 129.2
C18 C17 H17 129.2
N2 C18 C17 111.3(11)
N2 C18 H18 124.4
C17 C18 H18 124.4
F15 C19 F13 106.0(8)
F15 C19 F14 107.9(9)
F13 C19 F14 105.1(8)
F15 C19 C20 114.3(9)
F13 C19 C20 112.6(9)
F14 C19 C20 110.4(8)
O5 C20 C21 129.8(9)
O5 C20 C19 110.8(8)
C21 C20 C19 119.3(9)
C20 C21 C22 124.6(10)
C20 C21 H3N1 117.7
C22 C21 H3N1 117.7
O6 C22 C21 130.1(9)
O6 C22 C23 111.4(9)
C21 C22 C23 118.5(10)
F18 C23 F16 109.0(13)
F18 C23 F17 107.9(13)
F16 C23 F17 97.0(11)
F18 C23 C22 116.5(11)
F16 C23 C22 110.5(11)
F17 C23 C22 114.2(11)
F20 C24 F19 111.3(12)
F20 C24 F21 102.6(12)
F19 C24 F21 97.5(10)
F20 C24 C25 118.0(10)
F19 C24 C25 116.7(11)
F21 C24 C25 107.6(10)
O7 C25 C26 128.5(9)
O7 C25 C24 113.6(9)
C26 C25 C24 117.8(10)
C27 C26 C25 127.1(10)
C27 C26 H3N6 116.5
C25 C26 H3N6 116.5
O8 C27 C26 127.2(9)
O8 C27 C28 113.1(9)
C26 C27 C28 119.7(10)
F22 C28 F24 107.1(10)
F22 C28 F23 104.8(9)
F24 C28 F23 106.3(11)
F22 C28 C27 112.9(10)
F24 C28 C27 114.3(9)
F23 C28 C27 110.8(9)
C30 C29 N4 122.7(12)
C30 C29 H3N9 118.6
N4 C29 H3N9 118.6
C29 C30 C31 117.5(12)
C29 C30 H30 121.3
C31 C30 H30 121.3
C32 C31 C30 120.4(12)
C32 C31 H31 119.8
C30 C31 H31 119.8
C31 C32 C33 119.6(12)
C31 C32 H32 120.2
C33 C32 H32 120.2
N4 C33 C32 121.9(11)
N4 C33 C34 112.7(9)
C32 C33 C34 125.4(11)
N5 C34 N6 110.0(9)
N5 C34 C33 130.8(10)
N6 C34 C33 119.1(9)
N5 C35 C36 105.5(10)
N5 C35 H35 127.3
C36 C35 H35 127.3
N6 C36 C35 108.7(11)
N6 C36 H36 125.6
C35 C36 H36 125.6

loop_
_geom_bond_atom_site_label_1
_geom_bond_atom_site_label_2
_geom_bond_distance
Ru1 N1 2.023(8)
Ru1 N2 2.024(8)
Ru1 O1 2.026(7)
Ru1 O4 2.028(7)
Ru1 O3 2.042(6)
Ru1 O2 2.041(6)
Ru2 O8 2.027(6)
Ru2 O7 2.034(6)
Ru2 N6 2.035(8)
Ru2 O6 2.037(6)
Ru2 N4 2.048(7)
Ru2 O5 2.052(6)
F1 C6 1.347(12)
F2 C6 1.334(11)
F3 C6 1.316(11)
F4 C10 1.353(15)
F5 C10 1.304(13)
F6 C10 1.260(15)
F7 C5 1.282(16)
F8 C5 1.259(13)
F9 C5 1.249(17)
F10 C1 1.336(12)
F11 C1 1.305(12)
F12 C1 1.307(11)
F13 C19 1.332(10)
F14 C19 1.343(11)
F15 C19 1.316(11)
F16 C23 1.303(14)
F17 C23 1.327(13)
F18 C23 1.220(15)
F19 C24 1.271(13)
F20 C24 1.211(13)
F21 C24 1.351(13)
F22 C28 1.291(11)
F23 C28 1.315(12)
F24 C28 1.293(12)
O3 C7 1.275(10)
O4 C9 1.242(11)
O2 C4 1.285(11)
O1 C2 1.252(11)
O5 C20 1.271(10)
O6 C22 1.245(11)
O7 C25 1.277(11)
O8 C27 1.292(11)
N1 C15 1.327(13)
N1 C11 1.368(13)
N3 C16 1.358(12)
N3 C17 1.385(13)
N3 H3N 0.8800
N2 C16 1.346(12)
N2 C18 1.347(13)
N4 C33 1.321(12)
N4 C29 1.368(12)
N5 C34 1.369(12)
N5 C35 1.373(12)
N5 H5 0.8800
N6 C36 1.362(12)
N6 C34 1.372(12)
C6 C7 1.525(13)
C7 C8 1.381(13)
C8 C9 1.417(13)
C8 H3 0.9500
C9 C10 1.541(15)
C5 C4 1.513(15)
C4 C3 1.353(13)
C3 C2 1.401(13)
C3 H8 0.9500
C2 C1 1.531(14)
C11 C12 1.346(14)
C11 H11 0.9500
C12 C13 1.381(13)
C12 H12 0.9500
C13 C14 1.381(14)
C13 H13 0.9500
C14 C15 1.380(14)
C14 H14 0.9500
C15 C16 1.428(15)
C17 C18 1.443(14)
C17 H17 0.9500
C18 H18 0.9500
C19 C20 1.509(13)
C20 C21 1.377(12)
C21 C22 1.388(13)
C21 H3N1 0.9500
C22 C23 1.503(14)
C24 C25 1.492(14)
C25 C26 1.383(13)
C26 C27 1.370(12)
C26 H3N6 0.9500
C27 C28 1.500(13)
C29 C30 1.366(14)
C29 H3N9 0.9500
C30 C31 1.369(16)
C30 H30 0.9500
C31 C32 1.359(14)
C31 H31 0.9500
C32 C33 1.369(13)
C32 H32 0.9500
C33 C34 1.426(14)
C35 C36 1.442(15)
C35 H35 0.9500
C36 H36 0.9500

loop_
_geom_torsion_atom_site_label_1
_geom_torsion_atom_site_label_2
_geom_torsion_atom_site_label_3
_geom_torsion_atom_site_label_4
_geom_torsion
N1 Ru1 O3 C7 -170.9(7)
N2 Ru1 O3 C7 -91.3(7)
O4 Ru1 O3 C7 6.1(7)
O2 Ru1 O3 C7 93.3(7)
N2 Ru1 O4 C9 87.5(8)
O1 Ru1 O4 C9 177.2(8)
O3 Ru1 O4 C9 -3.0(8)
O2 Ru1 O4 C9 -89.2(8)
N1 Ru1 O2 C4 92.8(8)
O1 Ru1 O2 C4 2.2(8)
O4 Ru1 O2 C4 -84.6(8)
O3 Ru1 O2 C4 -178.2(8)
N1 Ru1 O1 C2 -96.5(7)
N2 Ru1 O1 C2 -176.1(7)
O4 Ru1 O1 C2 86.5(7)
O2 Ru1 O1 C2 -0.8(7)
O7 Ru2 O5 C20 -87.5(7)
N6 Ru2 O5 C20 98.0(7)
O6 Ru2 O5 C20 0.6(7)
N4 Ru2 O5 C20 177.2(7)
O8 Ru2 O6 C22 179.2(8)
O7 Ru2 O6 C22 84.9(8)
N6 Ru2 O6 C22 -92.3(8)
O5 Ru2 O6 C22 0.0(8)
O8 Ru2 O7 C25 -3.7(7)
O6 Ru2 O7 C25 81.2(7)
N4 Ru2 O7 C25 -96.7(7)
O5 Ru2 O7 C25 175.0(7)
O7 Ru2 O8 C27 6.2(7)
N6 Ru2 O8 C27 -179.2(7)
O6 Ru2 O8 C27 -81.8(6)
N4 Ru2 O8 C27 101.6(7)
N2 Ru1 N1 C15 -0.7(7)
O1 Ru1 N1 C15 -90.7(7)
O3 Ru1 N1 C15 89.6(7)
O2 Ru1 N1 C15 175.8(7)
N2 Ru1 N1 C11 -174.8(9)
O1 Ru1 N1 C11 95.1(8)
O3 Ru1 N1 C11 -84.6(8)
O2 Ru1 N1 C11 1.7(8)
N1 Ru1 N2 C16 -1.4(6)
O1 Ru1 N2 C16 88.8(7)
O4 Ru1 N2 C16 175.7(6)
O3 Ru1 N2 C16 -90.8(7)
N1 Ru1 N2 C18 178.5(11)
O1 Ru1 N2 C18 -91.3(11)
O4 Ru1 N2 C18 -4.4(11)
O3 Ru1 N2 C18 89.1(11)
O8 Ru2 N4 C33 91.8(7)
O7 Ru2 N4 C33 -173.9(7)
N6 Ru2 N4 C33 3.1(7)
O5 Ru2 N4 C33 -89.0(7)
O8 Ru2 N4 C29 -91.6(8)
O7 Ru2 N4 C29 2.8(8)
N6 Ru2 N4 C29 179.7(8)
O5 Ru2 N4 C29 87.6(8)
O8 Ru2 N6 C36 83.0(10)
O6 Ru2 N6 C36 -1.9(11)
N4 Ru2 N6 C36 175.8(11)
O5 Ru2 N6 C36 -95.8(10)
O8 Ru2 N6 C34 -94.3(6)
O6 Ru2 N6 C34 -179.1(6)
N4 Ru2 N6 C34 -1.4(6)
O5 Ru2 N6 C34 87.0(6)
Ru1 O3 C7 C8 -4.5(14)
Ru1 O3 C7 C6 177.6(6)
F3 C6 C7 O3 176.6(9)
F2 C6 C7 O3 -63.0(12)
F1 C6 C7 O3 53.2(11)
F3 C6 C7 C8 -1.6(14)
F2 C6 C7 C8 118.8(10)
F1 C6 C7 C8 -125.0(10)
O3 C7 C8 C9 -2.4(17)
C6 C7 C8 C9 175.4(9)
Ru1 O4 C9 C8 -2.5(15)
Ru1 O4 C9 C10 -177.5(8)
C7 C8 C9 O4 6.6(18)
C7 C8 C9 C10 -178.6(11)
O4 C9 C10 F6 -45.2(16)
C8 C9 C10 F6 139.3(11)
O4 C9 C10 F5 -169.8(11)
C8 C9 C10 F5 14.7(18)
O4 C9 C10 F4 71.3(14)
C8 C9 C10 F4 -104.2(12)
Ru1 O2 C4 C3 -3.3(15)
Ru1 O2 C4 C5 178.9(9)
F9 C5 C4 O2 64.4(17)
F8 C5 C4 O2 -176.9(13)
F7 C5 C4 O2 -51.6(18)
F9 C5 C4 C3 -113.7(14)
F8 C5 C4 C3 5(2)
F7 C5 C4 C3 130.3(14)
O2 C4 C3 C2 2.3(19)
C5 C4 C3 C2 -180.0(11)
Ru1 O1 C2 C3 0.0(14)
Ru1 O1 C2 C1 179.5(6)
C4 C3 C2 O1 -0.3(18)
C4 C3 C2 C1 -179.9(10)
O1 C2 C1 F11 164.8(9)
C3 C2 C1 F11 -15.6(15)
O1 C2 C1 F12 -72.5(13)
C3 C2 C1 F12 107.1(11)
O1 C2 C1 F10 41.0(12)
C3 C2 C1 F10 -139.5(9)
C15 N1 C11 C12 3.1(16)
Ru1 N1 C11 C12 177.1(8)
N1 C11 C12 C13 -2.9(17)
C11 C12 C13 C14 3.8(15)
C12 C13 C14 C15 -5.1(15)
C11 N1 C15 C14 -4.3(15)
Ru1 N1 C15 C14 -178.9(7)
C11 N1 C15 C16 177.1(9)
Ru1 N1 C15 C16 2.5(11)
C13 C14 C15 N1 5.5(16)
C13 C14 C15 C16 -176.0(10)
C18 N2 C16 N3 -0.6(11)
Ru1 N2 C16 N3 179.4(6)
C18 N2 C16 C15 -176.6(9)
Ru1 N2 C16 C15 3.3(11)
C17 N3 C16 N2 -0.5(12)
C17 N3 C16 C15 174.9(11)
N1 C15 C16 N2 -3.9(14)
C14 C15 C16 N2 177.6(10)
N1 C15 C16 N3 -179.0(10)
C14 C15 C16 N3 2.5(19)
C16 N3 C17 C18 1.2(11)
C16 N2 C18 C17 1.4(12)
Ru1 N2 C18 C17 -178.5(8)
N3 C17 C18 N2 -1.6(12)
Ru2 O5 C20 C21 0.7(14)
Ru2 O5 C20 C19 178.6(6)
F15 C19 C20 O5 -172.4(8)
F13 C19 C20 O5 -51.4(12)
F14 C19 C20 O5 65.7(11)
F15 C19 C20 C21 5.7(14)
F13 C19 C20 C21 126.7(10)
F14 C19 C20 C21 -116.2(10)
O5 C20 C21 C22 -2.8(18)
C19 C20 C21 C22 179.4(10)
Ru2 O6 C22 C21 -2.1(15)
Ru2 O6 C22 C23 -178.8(7)
C20 C21 C22 O6 3.7(18)
C20 C21 C22 C23 -179.7(11)
O6 C22 C23 F18 59.6(16)
C21 C22 C23 F18 -117.6(15)
O6 C22 C23 F16 -65.5(15)
C21 C22 C23 F16 117.3(12)
O6 C22 C23 F17 -173.6(10)
C21 C22 C23 F17 9.2(17)
Ru2 O7 C25 C26 1.7(13)
Ru2 O7 C25 C24 177.9(7)
F20 C24 C25 O7 146.5(12)
F19 C24 C25 O7 9.9(15)
F21 C24 C25 O7 -98.2(12)
F20 C24 C25 C26 -36.8(17)
F19 C24 C25 C26 -173.3(10)
F21 C24 C25 C26 78.5(13)
O7 C25 C26 C27 -0.5(16)
C24 C25 C26 C27 -176.7(10)
Ru2 O8 C27 C26 -7.1(13)
Ru2 O8 C27 C28 175.6(6)
C25 C26 C27 O8 3.7(16)
C25 C26 C27 C28 -179.1(9)
O8 C27 C28 F22 -53.8(13)
C26 C27 C28 F22 128.7(11)
O8 C27 C28 F24 -176.4(9)
C26 C27 C28 F24 6.0(15)
O8 C27 C28 F23 63.5(12)
C26 C27 C28 F23 -114.1(11)
C33 N4 C29 C30 0.7(15)
Ru2 N4 C29 C30 -175.9(8)
N4 C29 C30 C31 -0.3(17)
C29 C30 C31 C32 0.6(18)
C30 C31 C32 C33 -1.4(17)
C29 N4 C33 C32 -1.5(14)
Ru2 N4 C33 C32 175.4(7)
C29 N4 C33 C34 179.2(8)
Ru2 N4 C33 C34 -4.0(11)
C31 C32 C33 N4 1.8(16)
C31 C32 C33 C34 -178.9(10)
C35 N5 C34 N6 -1.3(11)
C35 N5 C34 C33 176.6(10)
C36 N6 C34 N5 -0.2(11)
Ru2 N6 C34 N5 178.0(6)
C36 N6 C34 C33 -178.4(9)
Ru2 N6 C34 C33 -0.3(11)
N4 C33 C34 N5 -175.0(9)
C32 C33 C34 N5 5.6(18)
N4 C33 C34 N6 2.8(13)
C32 C33 C34 N6 -176.5(9)
C34 N5 C35 C36 2.2(11)
C34 N6 C36 C35 1.6(11)
Ru2 N6 C36 C35 -175.8(7)
N5 C35 C36 N6 -2.3(11)
